data_7718417
loop_
_publ_author_name
'Goswami, Santu'
'Sarkar, Subham'
'Guha Roy, Anisha'
'Mallick, Dibyendu'
'Mukherjee, Debabrata'

_publ_section_title
;
 A tridentate and dianionic N-heterocyclic olefin (NHO) with two
 unsymmetrically-tethered aryloxide sidearms on bismuth: a fortuitous
 followed by systematic discovery.
;
_journal_issue 20
_journal_name_full 'Dalton transactions (Cambridge, England : 2003)'
_journal_page_first 8142
_journal_page_last 8151
_journal_paper_doi 10.1039/d5dt00706b
_journal_volume 54
_journal_year 2025
_chemical_formula_moiety 'C68 H96 Bi2 I2 N4 O4, 2(C4 H8 O)'
_chemical_formula_sum 'C76 H112 Bi2 I2 N4 O6'
_chemical_formula_weight 1849.45
_space_group_crystal_system triclinic
_space_group_IT_number 2
_space_group_name_Hall '-P 1'
_space_group_name_H-M_alt 'P -1'
_atom_sites_solution_hydrogens geom
_atom_sites_solution_primary dual
_audit_creation_date 2024-05-30
_audit_creation_method
;FinalCif V123 by Daniel Kratzert, Freiburg 2024, 
https://dkratzert.de/finalcif.html
;
_audit_update_record
;
2024-06-17 deposited with the CCDC.	2025-03-25 downloaded from the CCDC.
;
_cell_angle_alpha 98.2010(10)
_cell_angle_beta 106.435(2)
_cell_angle_gamma 99.4120(10)
_cell_formula_units_Z 1
_cell_length_a 10.8140(2)
_cell_length_b 13.8767(2)
_cell_length_c 15.9783(3)
_cell_measurement_reflns_used 37499
_cell_measurement_temperature 100.01(10)
_cell_measurement_theta_max 68.1830
_cell_measurement_theta_min 2.8580
_cell_volume 2223.14(7)
_computing_cell_refinement 'CrysAlisPro 1.171.41.115a (Rigaku OD, 2021)'
_computing_data_collection 'CrysAlisPro 1.171.41.115a (Rigaku OD, 2021)'
_computing_data_reduction 'CrysAlisPro 1.171.41.115a (Rigaku OD, 2021)'
_computing_molecular_graphics 'Olex2 1.5 (Dolomanov et al., 2009)'
_computing_publication_material 'Olex2 1.5 (Dolomanov et al., 2009)'
_computing_structure_refinement 'SHELXL 2018/3 (Sheldrick, 2015)'
_computing_structure_solution 'SHELXT 2018/2 (Sheldrick, 2018)'
_diffrn_ambient_temperature 100.15
_diffrn_detector_area_resol_mean 10.0000
_diffrn_detector_type HyPix3000
_diffrn_measured_fraction_theta_full 0.999
_diffrn_measured_fraction_theta_max 0.991
_diffrn_measurement_details
;
List of Runs (angles in degrees, time in seconds):

  # Type    Start    End  Width  t~exp~   \w     \q     \k     \f   Frames
#--------------------------------------------------------------------------
  1  \w   -108.00 -18.00   0.50    0.92    --  -40.33 -61.00-125.00  180
  2  \w    -62.00  27.00   0.50    0.92    --  -40.33  61.00  12.00  178
  3  \w   -150.00 -60.00   0.50    3.69    --  -82.50 -61.00-125.00  180
  4  \w    -71.00 -15.00   0.50    3.69    --  -82.50  61.00  12.00  112
  5  \w     29.00  71.00   0.50    3.69    --   96.67 -61.00-125.00   84
  6  \w     75.00 164.00   0.50    3.69    --   96.67  61.00  12.00  178
  7  \w    -56.00  26.00   0.50    0.92    --  -40.33  50.00 120.00  164
  8  \w    -78.00   4.00   0.50    0.92    --  -40.33 104.00 150.00  164
  9  \w    -43.00  26.00   0.50    0.92    --  -40.33  38.00-150.00  138
 10  \w     18.00 108.00   0.50    0.92    --   40.33  61.00  12.00  180
 11  \w     41.00  99.00   0.50    0.92    --   40.33-138.00 -60.00  116
 12  \w    -35.00  24.00   0.50    0.92    --   40.33 -12.00 -30.00  118
 13  \w     18.00  79.00   0.50    0.92    --   40.33-104.00  60.00  122
 14  \w     10.00  43.00   0.50    0.92    --   40.33  87.00  32.73   66
 15  \w    -30.00  31.00   0.50    0.92    --   40.33 -25.00 -90.00  122
 16  \w    -27.00  63.00   0.50    0.92    --   40.33 -61.00-125.00  180
 17  \w    -35.00  24.00   0.50    0.92    --   40.33 -12.00-150.00  118
 18  \w     14.00 109.00   0.50    0.92    --   40.33  77.00 150.00  190
 19  \w    -35.00  24.00   0.50    0.92    --   40.33 -12.00  60.00  118
 20  \w   -153.00 -78.00   0.50    3.69    --  -82.50 -87.00 -60.00  150
 21  \w    -80.00  -9.00   0.50    3.69    --  -82.50  96.00 -30.00  142
 22  \w   -156.00 -58.00   0.50    3.69    --  -82.50 -17.00   0.00  196
 23  \w   -149.00 -78.00   0.50    3.69    --  -82.50-117.00   0.00  142
 24  \w     28.00 105.00   0.50    3.69    --   96.67 -77.00   0.00  154
 25  \w     83.00 164.00   0.50    3.69    --   96.67  33.00  60.00  162
 26  \w    105.00 170.00   0.50    3.69    --   96.67  96.00 -30.00  130
 27  \w     29.00  83.00   0.50    3.69    --   96.67 -68.00 120.00  108
 28  \w     29.00  68.00   0.50    3.69    --   96.67 -59.00 120.00   78
 29  \w     44.00 127.00   0.50    3.69    --   96.67-145.00  60.00  166
 30  \w    105.00 170.00   0.50    3.69    --   96.67  96.00  60.00  130
 31  \w     83.00 164.00   0.50    3.69    --   96.67  33.00-180.00  162
 32  \w     30.00  57.00   0.50    3.69    --   96.67 -50.00   0.00   54
 33  \w     30.00 109.00   0.50    3.69    --   96.67-117.00 120.00  158
 34  \w     28.00 105.00   0.50    3.69    --   96.67 -77.00 -60.00  154
 35  \w     30.00  57.00   0.50    3.69    --   96.67 -50.00-120.00   54
 36  \w     71.00 170.00   0.50    3.69    --   96.67  17.00 -30.00  198
 37  \w     73.00 165.00   0.50    3.69    --   96.67  68.00 120.00  184
 38  \w     22.00 106.00   0.50    3.69    --   96.67 -96.00 120.00  168
 39  \w     44.00 127.00   0.50    3.69    --   96.67-145.00 120.00  166
 40  \w     30.00  57.00   0.50    3.69    --   96.67 -50.00 -30.00   54
 41  \w     22.00 106.00   0.50    3.69    --   96.67 -96.00-120.00  168
 42  \w     30.00 109.00   0.50    3.69    --   96.67-117.00-120.00  158
 43  \w     30.00  57.00   0.50    3.69    --   96.67 -50.00 120.00   54
 44  \w     27.00 127.00   0.50    3.69    --   96.67 -87.00-120.00  200
 45  \w    105.00 170.00   0.50    3.69    --   96.67  96.00-150.00  130
 46  \w     44.00 127.00   0.50    3.69    --   96.67-145.00-120.00  166
 47  \w    105.00 170.00   0.50    3.69    --   96.67  96.00  30.00  130
 48  \w     44.00 127.00   0.50    3.69    --   96.67-145.00   0.00  166
 49  \w     30.00  57.00   0.50    3.69    --   96.67 -50.00 -60.00   54
 50  \w     70.00 165.00   0.50    3.69    --   96.67  77.00  90.00  190
 51  \w   -109.00 -13.00   0.50    0.92    --  -40.33 -77.00  30.00  192
 52  \w   -108.00 -17.00   0.50    0.92    --  -40.33 -64.00  60.00  182
 53  \w   -107.00 -21.00   0.50    0.92    --  -40.33 -50.00 -60.00  172
 54  \w   -109.00 -13.00   0.50    0.92    --  -40.33 -77.00 150.00  192
 55  \w     17.00 108.00   0.50    0.92    --   40.33  64.00-150.00  182
 56  \w      9.00  43.00   0.50    0.92    --   40.33  90.00   0.60   68
 57  \w      9.00  43.00   0.50    0.92    --   40.33  89.00 115.36   68
 58  \w     13.00  43.00   0.50    0.92    --   40.33  79.00 -72.44   60
 59  \w      9.00  43.00   0.50    0.92    --   40.33  89.00 154.50   68
 60  \w      9.00  43.00   0.50    0.92    --   40.33  90.00 -27.72   68
 61  \w      8.00  35.00   0.50    0.92    --   40.33  93.00 157.37   54
 62  \w     21.00 107.00   0.50    0.92    --   40.33  50.00 -30.00  172
 63  \w      9.00  43.00   0.50    0.92    --   40.33  89.00  96.03   68
 64  \w      8.00  42.00   0.50    0.92    --   40.33  92.00-120.92   68
 65  \w     17.00 108.00   0.50    0.92    --   40.33  64.00  90.00  182
 66  \w     17.00 108.00   0.50    0.92    --   40.33  64.00-120.00  182
 67  \w   -151.00 -77.00   0.50    3.69    --  -82.50 -74.00  69.59  148
 68  \w   -151.00 -55.00   0.50    3.69    --  -82.50 -77.00-120.00  192
 69  \w   -151.00 -55.00   0.50    3.69    --  -82.50 -77.00  60.00  192
 70  \w   -151.00 -55.00   0.50    3.69    --  -82.50 -77.00 120.00  192
 71  \w   -151.00 -55.00   0.50    3.69    --  -82.50 -77.00 -60.00  192
 72  \w   -151.00 -55.00   0.50    3.69    --  -82.50 -77.00  30.00  192
 73  \w   -151.00 -55.00   0.50    3.69    --  -82.50 -77.00-150.00  192
 74  \w   -151.00 -55.00   0.50    3.69    --  -82.50 -77.00   0.00  192
 75  \w   -151.00 -56.00   0.50    3.69    --  -82.50 -74.00 153.96  190
 76  \w   -151.00 -55.00   0.50    3.69    --  -82.50 -77.00 -90.00  192
 77  \w   -151.00 -56.00   0.50    3.69    --  -82.50 -76.00 132.11  190
 78  \w   -150.00 -58.00   0.50    3.69    --  -82.50 -68.00 -90.00  184
 79  \w   -152.00 -56.00   0.50    3.69    --  -82.50 -75.00-137.00  192
 80  \w   -151.00 -55.00   0.50    3.69    --  -82.50 -77.00 -30.00  192
 81  \w   -151.00 -55.00   0.50    3.69    --  -82.50 -77.00-180.00  192
 82  \w   -151.00 -55.00   0.50    3.69    --  -82.50 -77.00  90.00  192
 83  \w   -151.00 -56.00   0.50    3.69    --  -82.50 -74.00-168.86  190
 84  \w     70.00 165.00   0.50    3.69    --   96.67  77.00 -90.00  190
 85  \w     75.00 164.00   0.50    3.69    --   96.67  59.00 -30.00  178
 86  \w     73.00 165.00   0.50    3.69    --   96.67  68.00-180.00  184
 87  \w     70.00 165.00   0.50    3.69    --   96.67  77.00-120.00  190
 88  \w     73.00 165.00   0.50    3.69    --   96.67  68.00  -6.67  184
 89  \w     70.00 165.00   0.50    3.69    --   96.67  77.00  60.00  190
 90  \w     73.00 165.00   0.50    3.69    --   96.67  68.00 150.00  184
 91  \w     70.00 165.00   0.50    3.69    --   96.67  77.00  30.00  190
 92  \w     73.00 165.00   0.50    3.69    --   96.67  68.00 -60.00  184
 93  \w     78.00 163.00   0.50    3.69    --   96.67  50.00-150.00  170
 94  \w     70.00 165.00   0.50    3.69    --   96.67  77.00-150.00  190
;
_diffrn_measurement_device 'four-circle diffractometer'
_diffrn_measurement_device_type 'XtaLAB Synergy, Dualflex, HyPix3000'
_diffrn_measurement_method '\w scans'
_diffrn_radiation_type CuK\a
_diffrn_radiation_wavelength 1.54184
_diffrn_reflns_av_R_equivalents 0.0930
_diffrn_reflns_av_unetI/netI 0.0428
_diffrn_reflns_Laue_measured_fraction_full 0.999
_diffrn_reflns_Laue_measured_fraction_max 0.991
_diffrn_reflns_limit_h_max 13
_diffrn_reflns_limit_h_min -13
_diffrn_reflns_limit_k_max 16
_diffrn_reflns_limit_k_min -16
_diffrn_reflns_limit_l_max 19
_diffrn_reflns_limit_l_min -18
_diffrn_reflns_number 58543
_diffrn_reflns_point_group_measured_fraction_full 0.999
_diffrn_reflns_point_group_measured_fraction_max 0.991
_diffrn_reflns_theta_full 67.684
_diffrn_reflns_theta_max 68.456
_diffrn_reflns_theta_min 2.943
_exptl_absorpt_coefficient_mu 13.468
_exptl_absorpt_correction_T_max 1.00000
_exptl_absorpt_correction_T_min 0.21086
_exptl_absorpt_correction_type multi-scan
_exptl_absorpt_process_details
;
CrysAlisPro 1.171.41.115a (Rigaku Oxford Diffraction, 2021)
Empirical absorption correction using spherical harmonics,
implemented in SCALE3 ABSPACK scaling algorithm.
;
_exptl_crystal_colour 'clear yellowish yellow'
_exptl_crystal_colour_lustre clear
_exptl_crystal_colour_modifier yellowish
_exptl_crystal_colour_primary yellow
_exptl_crystal_density_diffrn 1.381
_exptl_crystal_description needle
_exptl_crystal_F_000 916
_exptl_crystal_size_max 0.275
_exptl_crystal_size_mid 0.078
_exptl_crystal_size_min 0.045
_refine_diff_density_max 4.469
_refine_diff_density_min -1.876
_refine_diff_density_rms 0.174
_refine_ls_extinction_method none
_refine_ls_goodness_of_fit_ref 1.009
_refine_ls_hydrogen_treatment constr
_refine_ls_matrix_type full
_refine_ls_number_parameters 419
_refine_ls_number_reflns 8098
_refine_ls_number_restraints 0
_refine_ls_restrained_S_all 1.009
_refine_ls_R_factor_all 0.0487
_refine_ls_R_factor_gt 0.0458
_refine_ls_shift/su_max 0.001
_refine_ls_shift/su_mean 0.000
_refine_ls_structure_factor_coef Fsqd
_refine_ls_weighting_details 'w=1/[\s^2^(Fo^2^)+(0.1003P)^2^] where P=(Fo^2^+2Fc^2^)/3'
_refine_ls_weighting_scheme calc
_refine_ls_wR_factor_gt 0.1230
_refine_ls_wR_factor_ref 0.1257
_reflns_Friedel_coverage 0.000
_reflns_number_gt 7347
_reflns_number_total 8098
_reflns_threshold_expression 'I > 2\s(I)'
_cod_data_source_file d5dt00706b2.cif
_cod_data_source_block sg_423a_27feb
_cod_depositor_comments 'Adding full bibliography for 7718416--7718419.cif.'
_cod_database_code 7718417
_olex2_refinement_description
;
1. Fixed Uiso
 At 1.2 times of:
  All C(H) groups, All C(H,H) groups
 At 1.5 times of:
  All C(H,H,H) groups
2.a Ternary CH refined with riding coordinates:
 C1(H1)
2.b Secondary CH2 refined with riding coordinates:
 C5(H5A,H5B), C36(H36A,H36B), C37(H37A,H37B), C35(H35A,H35B), C38(H38A,H38B)
2.c Aromatic/amide H refined with riding coordinates:
 C26(H26), C11(H11), C4(H4), C9(H9), C24(H24), C3(H3)
2.d Idealised Me refined as rotating group:
 C32(H32A,H32B,H32C), C20(H20A,H20B,H20C), C33(H33A,H33B,H33C), C13(H13A,H13B,
 H13C), C15(H15A,H15B,H15C), C34(H34A,H34B,H34C), C14(H14A,H14B,H14C), C28(H28A,
 H28B,H28C), C17(H17A,H17B,H17C), C18(H18A,H18B,H18C), C29(H29A,H29B,H29C),
 C19(H19A,H19B,H19C), C30(H30A,H30B,H30C)
;
_olex2_submission_special_instructions 'No special instructions were received'
_oxdiff_exptl_absorpt_empirical_details
;
Empirical correction (ABSPACK) includes:
- Absorption correction using spherical harmonics
- Frame scaling
;
_shelx_shelxl_version_number 2018/3
_smtbx_masks_special_details
;
A solvent mask was calculated and 82 electrons were 
found in a volume of 480\%A^3^ in 2 voids per unit cell. 
This is consistent with the presence of 
0.4[C4H8O], 0.6[C4H8O] per Asymmetric Unit 
which account for 80 electrons 
per unit cell.
;
_shelx_space_group_comment
;
The symmetry employed for this shelxl refinement is uniquely defined
by the following loop, which should always be used as a source of
symmetry information in preference to the above space-group names.
They are only intended as comments.
;
_shelx_estimated_absorpt_t_min 0.119
_shelx_estimated_absorpt_t_max 0.582

loop_
_space_group_symop_operation_xyz
'x, y, z'
'-x, -y, -z'

loop_
_atom_site_label
_atom_site_type_symbol
_atom_site_fract_x
_atom_site_fract_y
_atom_site_fract_z
_atom_site_U_iso_or_equiv
_atom_site_adp_type
_atom_site_occupancy
_atom_site_site_symmetry_order
_atom_site_calc_flag
_atom_site_refinement_flags_posn
_atom_site_refinement_flags_adp
_atom_site_refinement_flags_occupancy
_atom_site_disorder_assembly
_atom_site_disorder_group
Bi1 Bi 0.81934(2) 0.40818(2) 0.36788(2) 0.02976(10) Uani 1 1 d . . . . .
I1 I 1.10134(3) 0.55304(3) 0.41130(2) 0.03723(12) Uani 1 1 d . . . . .
O1 O 0.7791(4) 0.4298(2) 0.2324(2) 0.0346(8) Uani 1 1 d . . . . .
O2 O 0.6195(3) 0.3328(2) 0.3653(2) 0.0300(7) Uani 1 1 d . . . . .
N2 N 0.6226(4) 0.6135(3) 0.4719(3) 0.0308(9) Uani 1 1 d . . . . .
N1 N 0.5155(4) 0.5156(3) 0.3452(3) 0.0298(8) Uani 1 1 d . . . . .
C22 C 0.7679(5) 0.5221(4) 0.2202(3) 0.0316(10) Uani 1 1 d . . . . .
C5 C 0.4792(5) 0.4474(4) 0.2586(3) 0.0319(10) Uani 1 1 d . . . . .
H5A H 0.559104 0.446126 0.240234 0.038 Uiso 1 1 calc R U . . .
H5B H 0.416048 0.472408 0.213339 0.038 Uiso 1 1 calc R U . . .
C32 C 0.5736(6) 0.8283(4) 0.1941(4) 0.0442(13) Uani 1 1 d . . . . .
H32A H 0.567271 0.814201 0.251330 0.066 Uiso 1 1 calc R U . . .
H32B H 0.505401 0.780214 0.145446 0.066 Uiso 1 1 calc R U . . .
H32C H 0.560729 0.895945 0.189863 0.066 Uiso 1 1 calc R U . . .
C26 C 0.7421(5) 0.6858(4) 0.2799(3) 0.0324(10) Uani 1 1 d . . . . .
H26 H 0.735714 0.730968 0.328415 0.039 Uiso 1 1 calc R U . . .
C20 C 0.7296(5) 0.6779(4) 0.5480(3) 0.0368(11) Uani 1 1 d . . . . .
H20A H 0.792365 0.638540 0.574179 0.055 Uiso 1 1 calc R U . . .
H20B H 0.692312 0.705704 0.592824 0.055 Uiso 1 1 calc R U . . .
H20C H 0.775233 0.732304 0.527500 0.055 Uiso 1 1 calc R U . . .
C31 C 0.7099(5) 0.8198(4) 0.1875(4) 0.0364(11) Uani 1 1 d . . . . .
C6 C 0.4177(5) 0.3428(4) 0.2624(3) 0.0316(10) Uani 1 1 d . . . . .
C11 C 0.2864(5) 0.3032(4) 0.2155(3) 0.0344(11) Uani 1 1 d . . . . .
H11 H 0.235413 0.342698 0.182165 0.041 Uiso 1 1 calc R U . . .
C23 C 0.7601(5) 0.5503(4) 0.1386(3) 0.0352(11) Uani 1 1 d . . . . .
C8 C 0.4412(5) 0.1881(4) 0.3121(3) 0.0313(10) Uani 1 1 d . . . . .
C2 C 0.6363(5) 0.5613(3) 0.3985(3) 0.0299(10) Uani 1 1 d . . . . .
C21 C 0.7594(5) 0.5925(4) 0.2909(3) 0.0289(10) Uani 1 1 d . . . . .
C10 C 0.2272(5) 0.2059(4) 0.2161(3) 0.0342(11) Uani 1 1 d . . . . .
C33 C 0.8158(6) 0.8990(4) 0.2621(4) 0.0418(12) Uani 1 1 d . . . . .
H33A H 0.801043 0.965567 0.255003 0.063 Uiso 1 1 calc R U . . .
H33B H 0.903566 0.893955 0.258470 0.063 Uiso 1 1 calc R U . . .
H33C H 0.810033 0.887607 0.320131 0.063 Uiso 1 1 calc R U . . .
C4 C 0.4238(5) 0.5407(4) 0.3855(3) 0.0337(11) Uani 1 1 d . . . . .
H4 H 0.330589 0.519105 0.361355 0.040 Uiso 1 1 calc R U . . .
C9 C 0.3080(5) 0.1509(4) 0.2637(3) 0.0333(11) Uani 1 1 d . . . . .
H9 H 0.270353 0.083941 0.263407 0.040 Uiso 1 1 calc R U . . .
C24 C 0.7435(5) 0.6461(4) 0.1313(4) 0.0356(11) Uani 1 1 d . . . . .
H24 H 0.738576 0.665372 0.075897 0.043 Uiso 1 1 calc R U . . .
C3 C 0.4897(5) 0.6006(4) 0.4643(4) 0.0352(11) Uani 1 1 d . . . . .
H3 H 0.452796 0.628776 0.506803 0.042 Uiso 1 1 calc R U . . .
C12 C 0.5246(5) 0.1212(4) 0.3616(4) 0.0350(11) Uani 1 1 d . . . . .
C16 C 0.0790(5) 0.1658(4) 0.1674(4) 0.0409(12) Uani 1 1 d . . . . .
C13 C 0.5784(6) 0.1632(4) 0.4623(4) 0.0417(12) Uani 1 1 d . . . . .
H13A H 0.627235 0.117502 0.492134 0.063 Uiso 1 1 calc R U . . .
H13B H 0.504818 0.170346 0.485371 0.063 Uiso 1 1 calc R U . . .
H13C H 0.637601 0.228479 0.473784 0.063 Uiso 1 1 calc R U . . .
C1 C 0.7620(5) 0.5607(3) 0.3797(3) 0.0307(10) Uani 1 1 d . . . . .
H1 H 0.833884 0.608975 0.428627 0.037 Uiso 1 1 calc R U . . .
C25 C 0.7334(5) 0.7163(4) 0.1997(3) 0.0329(10) Uani 1 1 d . . . . .
C7 C 0.4980(5) 0.2872(4) 0.3139(3) 0.0293(10) Uani 1 1 d . . . . .
C15 C 0.6406(6) 0.1128(4) 0.3252(4) 0.0428(13) Uani 1 1 d . . . . .
H15A H 0.696888 0.179035 0.335570 0.064 Uiso 1 1 calc R U . . .
H15B H 0.606431 0.084776 0.261161 0.064 Uiso 1 1 calc R U . . .
H15C H 0.692362 0.069038 0.355745 0.064 Uiso 1 1 calc R U . . .
O3 O 0.1909(8) 0.6999(6) 0.1424(4) 0.101(2) Uani 1 1 d . . . . .
C34 C 0.7193(6) 0.8417(4) 0.0988(4) 0.0443(13) Uani 1 1 d . . . . .
H34A H 0.651424 0.793389 0.050176 0.066 Uiso 1 1 calc R U . . .
H34B H 0.806793 0.836713 0.094559 0.066 Uiso 1 1 calc R U . . .
H34C H 0.705901 0.909214 0.094462 0.066 Uiso 1 1 calc R U . . .
C27 C 0.7702(6) 0.4772(4) 0.0609(4) 0.0444(13) Uani 1 1 d . . . . .
C14 C 0.4445(6) 0.0155(4) 0.3488(4) 0.0427(13) Uani 1 1 d . . . . .
H14A H 0.501358 -0.024780 0.380248 0.064 Uiso 1 1 calc R U . . .
H14B H 0.409959 -0.014686 0.285163 0.064 Uiso 1 1 calc R U . . .
H14C H 0.370842 0.018154 0.372746 0.064 Uiso 1 1 calc R U . . .
C28 C 0.9049(7) 0.4486(5) 0.0863(4) 0.0515(15) Uani 1 1 d . . . . .
H28A H 0.974272 0.506933 0.092929 0.077 Uiso 1 1 calc R U . . .
H28B H 0.906607 0.395315 0.039560 0.077 Uiso 1 1 calc R U . . .
H28C H 0.920102 0.425386 0.142739 0.077 Uiso 1 1 calc R U . . .
C17 C 0.0008(6) 0.2181(6) 0.2190(5) 0.0591(17) Uani 1 1 d . . . . .
H17A H 0.019087 0.201507 0.278232 0.089 Uiso 1 1 calc R U . . .
H17B H -0.093799 0.195884 0.186707 0.089 Uiso 1 1 calc R U . . .
H17C H 0.027092 0.290397 0.224923 0.089 Uiso 1 1 calc R U . . .
C18 C 0.0383(6) 0.0530(5) 0.1586(5) 0.0599(18) Uani 1 1 d . . . . .
H18A H 0.094420 0.019800 0.130990 0.090 Uiso 1 1 calc R U . . .
H18B H -0.054128 0.029625 0.121421 0.090 Uiso 1 1 calc R U . . .
H18C H 0.048551 0.037408 0.217781 0.090 Uiso 1 1 calc R U . . .
C29 C 0.7605(8) 0.5248(5) -0.0221(4) 0.0546(17) Uani 1 1 d . . . . .
H29A H 0.671332 0.536511 -0.045528 0.082 Uiso 1 1 calc R U . . .
H29B H 0.778984 0.479608 -0.067842 0.082 Uiso 1 1 calc R U . . .
H29C H 0.824909 0.588269 -0.005406 0.082 Uiso 1 1 calc R U . . .
C19 C 0.0418(7) 0.1894(6) 0.0739(4) 0.0592(17) Uani 1 1 d . . . . .
H19A H 0.062660 0.261802 0.078343 0.089 Uiso 1 1 calc R U . . .
H19B H -0.052865 0.163590 0.043851 0.089 Uiso 1 1 calc R U . . .
H19C H 0.091939 0.158095 0.039551 0.089 Uiso 1 1 calc R U . . .
C30 C 0.6592(7) 0.3858(5) 0.0337(4) 0.0559(16) Uani 1 1 d . . . . .
H30A H 0.655327 0.358369 0.086372 0.084 Uiso 1 1 calc R U . . .
H30B H 0.675022 0.335652 -0.009518 0.084 Uiso 1 1 calc R U . . .
H30C H 0.575288 0.404255 0.006761 0.084 Uiso 1 1 calc R U . . .
C36 C 0.2632(8) 0.7494(5) 0.2950(5) 0.0626(18) Uani 1 1 d . . . . .
H36A H 0.340067 0.804533 0.305494 0.075 Uiso 1 1 calc R U . . .
H36B H 0.270112 0.724170 0.350672 0.075 Uiso 1 1 calc R U . . .
C37 C 0.1370(9) 0.7827(7) 0.2631(7) 0.085(3) Uani 1 1 d . . . . .
H37A H 0.145723 0.853128 0.290524 0.102 Uiso 1 1 calc R U . . .
H37B H 0.064334 0.740438 0.276080 0.102 Uiso 1 1 calc R U . . .
C35 C 0.2551(8) 0.6687(7) 0.2210(5) 0.072(2) Uani 1 1 d . . . . .
H35A H 0.344428 0.659956 0.221698 0.087 Uiso 1 1 calc R U . . .
H35B H 0.203645 0.604864 0.225575 0.087 Uiso 1 1 calc R U . . .
C38 C 0.1144(10) 0.7697(9) 0.1626(6) 0.092(3) Uani 1 1 d . . . . .
H38A H 0.019676 0.743689 0.128991 0.111 Uiso 1 1 calc R U . . .
H38B H 0.143878 0.834112 0.146900 0.111 Uiso 1 1 calc R U . . .

loop_
_atom_site_aniso_label
_atom_site_aniso_U_11
_atom_site_aniso_U_22
_atom_site_aniso_U_33
_atom_site_aniso_U_23
_atom_site_aniso_U_13
_atom_site_aniso_U_12
Bi1 0.03198(14) 0.02602(13) 0.03623(14) 0.01192(9) 0.01174(9) 0.01310(9)
I1 0.03118(19) 0.0422(2) 0.0430(2) 0.01573(15) 0.01314(15) 0.01193(14)
O1 0.051(2) 0.0205(16) 0.0402(19) 0.0106(13) 0.0182(16) 0.0179(14)
O2 0.0328(17) 0.0243(16) 0.0366(18) 0.0139(13) 0.0115(14) 0.0085(13)
N2 0.038(2) 0.0255(19) 0.035(2) 0.0092(16) 0.0147(18) 0.0131(16)
N1 0.033(2) 0.028(2) 0.034(2) 0.0121(16) 0.0124(17) 0.0135(16)
C22 0.034(2) 0.029(2) 0.037(3) 0.0083(19) 0.014(2) 0.0131(19)
C5 0.034(2) 0.027(2) 0.036(3) 0.0107(19) 0.009(2) 0.0098(19)
C32 0.045(3) 0.033(3) 0.063(4) 0.017(3) 0.017(3) 0.021(2)
C26 0.032(2) 0.029(2) 0.039(3) 0.008(2) 0.013(2) 0.0110(19)
C20 0.043(3) 0.033(3) 0.037(3) 0.006(2) 0.015(2) 0.013(2)
C31 0.040(3) 0.032(3) 0.042(3) 0.015(2) 0.014(2) 0.014(2)
C6 0.036(3) 0.031(2) 0.035(3) 0.011(2) 0.014(2) 0.016(2)
C11 0.033(3) 0.038(3) 0.036(3) 0.014(2) 0.010(2) 0.014(2)
C23 0.040(3) 0.035(3) 0.036(3) 0.009(2) 0.014(2) 0.017(2)
C8 0.043(3) 0.026(2) 0.029(2) 0.0064(18) 0.013(2) 0.015(2)
C2 0.037(3) 0.025(2) 0.034(2) 0.0125(19) 0.014(2) 0.0147(19)
C21 0.029(2) 0.028(2) 0.035(2) 0.0108(19) 0.013(2) 0.0114(19)
C10 0.032(3) 0.035(3) 0.036(3) 0.010(2) 0.011(2) 0.007(2)
C33 0.049(3) 0.032(3) 0.050(3) 0.016(2) 0.016(3) 0.015(2)
C4 0.034(2) 0.035(3) 0.043(3) 0.018(2) 0.018(2) 0.019(2)
C9 0.040(3) 0.025(2) 0.035(3) 0.0038(19) 0.013(2) 0.004(2)
C24 0.041(3) 0.036(3) 0.038(3) 0.015(2) 0.016(2) 0.019(2)
C3 0.042(3) 0.029(2) 0.045(3) 0.014(2) 0.020(2) 0.018(2)
C12 0.042(3) 0.026(2) 0.042(3) 0.013(2) 0.014(2) 0.015(2)
C16 0.034(3) 0.042(3) 0.044(3) 0.011(2) 0.009(2) 0.003(2)
C13 0.055(3) 0.031(3) 0.042(3) 0.014(2) 0.010(3) 0.019(2)
C1 0.037(3) 0.020(2) 0.038(3) 0.0082(18) 0.014(2) 0.0083(18)
C25 0.031(2) 0.032(3) 0.041(3) 0.014(2) 0.012(2) 0.015(2)
C7 0.031(2) 0.026(2) 0.031(2) 0.0058(18) 0.010(2) 0.0043(18)
C15 0.049(3) 0.029(3) 0.051(3) 0.007(2) 0.012(3) 0.017(2)
O3 0.131(6) 0.117(6) 0.071(4) 0.036(4) 0.036(4) 0.053(5)
C34 0.057(3) 0.035(3) 0.049(3) 0.020(2) 0.017(3) 0.020(2)
C27 0.066(4) 0.043(3) 0.036(3) 0.013(2) 0.023(3) 0.028(3)
C14 0.054(3) 0.025(2) 0.050(3) 0.016(2) 0.012(3) 0.012(2)
C28 0.065(4) 0.057(4) 0.050(3) 0.020(3) 0.028(3) 0.035(3)
C17 0.039(3) 0.073(5) 0.057(4) 0.007(3) 0.007(3) 0.009(3)
C18 0.045(3) 0.043(3) 0.080(5) 0.018(3) 0.005(3) 0.000(3)
C29 0.091(5) 0.049(3) 0.040(3) 0.019(3) 0.028(3) 0.040(3)
C19 0.049(3) 0.069(4) 0.047(3) 0.022(3) 0.000(3) -0.004(3)
C30 0.076(4) 0.048(3) 0.040(3) 0.004(3) 0.012(3) 0.018(3)
C36 0.072(4) 0.047(4) 0.073(5) 0.021(3) 0.025(4) 0.014(3)
C37 0.073(5) 0.070(5) 0.117(8) 0.016(5) 0.031(5) 0.028(4)
C35 0.073(5) 0.074(5) 0.070(5) 0.015(4) 0.020(4) 0.018(4)
C38 0.080(6) 0.125(9) 0.077(6) 0.042(6) 0.016(5) 0.031(6)

loop_
_atom_type_symbol
_atom_type_description
_atom_type_scat_dispersion_real
_atom_type_scat_dispersion_imag
_atom_type_scat_source
C C 0.0181 0.0091 'International Tables Vol C Tables 4.2.6.8 and 6.1.1.4'
H H 0.0000 0.0000 'International Tables Vol C Tables 4.2.6.8 and 6.1.1.4'
Bi Bi -4.0111 8.9310 'International Tables Vol C Tables 4.2.6.8 and 6.1.1.4'
I I -0.3257 6.8362 'International Tables Vol C Tables 4.2.6.8 and 6.1.1.4'
N N 0.0311 0.0180 'International Tables Vol C Tables 4.2.6.8 and 6.1.1.4'
O O 0.0492 0.0322 'International Tables Vol C Tables 4.2.6.8 and 6.1.1.4'

loop_
_exptl_crystal_face_index_h
_exptl_crystal_face_index_k
_exptl_crystal_face_index_l
_exptl_crystal_face_perp_dist
-4 -7 4 0.0768
1 2 9 0.0010
0 0 -10 0.0215
-7 2 6 0.0850
0 -7 8 0.0389
-2 7 -6 0.0117
0 6 -9 0.0128

loop_
_geom_angle_atom_site_label_1
_geom_angle_atom_site_label_2
_geom_angle_atom_site_label_3
_geom_angle
_geom_angle_site_symmetry_1
_geom_angle_site_symmetry_3
_geom_angle_publ_flag
I1 Bi1 I1 82.884(10) . 2_766 ?
O1 Bi1 I1 163.26(9) . 2_766 ?
O1 Bi1 I1 87.41(10) . . ?
O1 Bi1 O2 100.80(13) . . ?
O1 Bi1 C1 78.76(15) . . ?
O2 Bi1 I1 166.10(9) . . ?
O2 Bi1 I1 86.37(9) . 2_766 ?
O2 Bi1 C1 91.02(15) . . ?
C1 Bi1 I1 79.50(12) . . ?
C1 Bi1 I1 86.06(13) . 2_766 ?
Bi1 I1 Bi1 97.116(10) . 2_766 ?
C22 O1 Bi1 115.8(3) . . ?
C7 O2 Bi1 145.5(3) . . ?
C2 N2 C20 126.4(4) . . ?
C2 N2 C3 109.4(4) . . ?
C3 N2 C20 124.1(4) . . ?
C2 N1 C5 127.8(4) . . ?
C2 N1 C4 108.8(4) . . ?
C4 N1 C5 123.4(4) . . ?
O1 C22 C23 121.9(4) . . ?
O1 C22 C21 119.4(4) . . ?
C23 C22 C21 118.7(4) . . ?
N1 C5 H5A 109.3 . . ?
N1 C5 H5B 109.3 . . ?
N1 C5 C6 111.7(4) . . ?
H5A C5 H5B 107.9 . . ?
C6 C5 H5A 109.3 . . ?
C6 C5 H5B 109.3 . . ?
H32A C32 H32B 109.5 . . ?
H32A C32 H32C 109.5 . . ?
H32B C32 H32C 109.5 . . ?
C31 C32 H32A 109.5 . . ?
C31 C32 H32B 109.5 . . ?
C31 C32 H32C 109.5 . . ?
C21 C26 H26 119.2 . . ?
C21 C26 C25 121.6(5) . . ?
C25 C26 H26 119.2 . . ?
N2 C20 H20A 109.5 . . ?
N2 C20 H20B 109.5 . . ?
N2 C20 H20C 109.5 . . ?
H20A C20 H20B 109.5 . . ?
H20A C20 H20C 109.5 . . ?
H20B C20 H20C 109.5 . . ?
C32 C31 C33 108.9(5) . . ?
C25 C31 C32 109.6(4) . . ?
C25 C31 C33 108.9(4) . . ?
C34 C31 C32 109.3(5) . . ?
C34 C31 C33 107.9(5) . . ?
C34 C31 C25 112.2(4) . . ?
C11 C6 C5 119.6(4) . . ?
C11 C6 C7 121.7(5) . . ?
C7 C6 C5 118.7(4) . . ?
C6 C11 H11 119.5 . . ?
C6 C11 C10 121.1(5) . . ?
C10 C11 H11 119.5 . . ?
C22 C23 C27 120.5(5) . . ?
C24 C23 C22 117.7(5) . . ?
C24 C23 C27 121.8(5) . . ?
C9 C8 C12 120.7(4) . . ?
C9 C8 C7 118.7(4) . . ?
C7 C8 C12 120.7(4) . . ?
N2 C2 C1 125.5(4) . . ?
N1 C2 N2 107.3(4) . . ?
N1 C2 C1 127.2(4) . . ?
C22 C21 C1 119.1(4) . . ?
C26 C21 C22 121.3(5) . . ?
C26 C21 C1 119.6(4) . . ?
C11 C10 C16 119.9(5) . . ?
C9 C10 C11 116.7(5) . . ?
C9 C10 C16 123.3(5) . . ?
C31 C33 H33A 109.5 . . ?
C31 C33 H33B 109.5 . . ?
C31 C33 H33C 109.5 . . ?
H33A C33 H33B 109.5 . . ?
H33A C33 H33C 109.5 . . ?
H33B C33 H33C 109.5 . . ?
N1 C4 H4 126.0 . . ?
C3 C4 N1 108.0(4) . . ?
C3 C4 H4 126.0 . . ?
C8 C9 H9 118.0 . . ?
C10 C9 C8 124.0(5) . . ?
C10 C9 H9 118.0 . . ?
C23 C24 H24 117.7 . . ?
C23 C24 C25 124.6(5) . . ?
C25 C24 H24 117.7 . . ?
N2 C3 H3 126.7 . . ?
C4 C3 N2 106.6(4) . . ?
C4 C3 H3 126.7 . . ?
C13 C12 C8 111.5(4) . . ?
C13 C12 C15 109.3(4) . . ?
C15 C12 C8 109.5(4) . . ?
C14 C12 C8 112.1(4) . . ?
C14 C12 C13 106.9(4) . . ?
C14 C12 C15 107.4(4) . . ?
C17 C16 C10 108.7(5) . . ?
C18 C16 C10 112.3(5) . . ?
C18 C16 C17 109.3(6) . . ?
C18 C16 C19 108.3(5) . . ?
C19 C16 C10 110.5(5) . . ?
C19 C16 C17 107.5(5) . . ?
C12 C13 H13A 109.5 . . ?
C12 C13 H13B 109.5 . . ?
C12 C13 H13C 109.5 . . ?
H13A C13 H13B 109.5 . . ?
H13A C13 H13C 109.5 . . ?
H13B C13 H13C 109.5 . . ?
Bi1 C1 H1 108.3 . . ?
C2 C1 Bi1 114.8(3) . . ?
C2 C1 C21 111.9(4) . . ?
C2 C1 H1 108.3 . . ?
C21 C1 Bi1 104.8(3) . . ?
C21 C1 H1 108.3 . . ?
C26 C25 C31 121.1(5) . . ?
C26 C25 C24 116.1(4) . . ?
C24 C25 C31 122.7(5) . . ?
O2 C7 C6 118.8(4) . . ?
O2 C7 C8 123.2(4) . . ?
C8 C7 C6 117.8(4) . . ?
C12 C15 H15A 109.5 . . ?
C12 C15 H15B 109.5 . . ?
C12 C15 H15C 109.5 . . ?
H15A C15 H15B 109.5 . . ?
H15A C15 H15C 109.5 . . ?
H15B C15 H15C 109.5 . . ?
C35 O3 C38 109.6(7) . . ?
C31 C34 H34A 109.5 . . ?
C31 C34 H34B 109.5 . . ?
C31 C34 H34C 109.5 . . ?
H34A C34 H34B 109.5 . . ?
H34A C34 H34C 109.5 . . ?
H34B C34 H34C 109.5 . . ?
C23 C27 C28 109.8(5) . . ?
C23 C27 C29 111.4(5) . . ?
C28 C27 C29 106.5(5) . . ?
C30 C27 C23 110.8(5) . . ?
C30 C27 C28 111.1(5) . . ?
C30 C27 C29 107.1(5) . . ?
C12 C14 H14A 109.5 . . ?
C12 C14 H14B 109.5 . . ?
C12 C14 H14C 109.5 . . ?
H14A C14 H14B 109.5 . . ?
H14A C14 H14C 109.5 . . ?
H14B C14 H14C 109.5 . . ?
C27 C28 H28A 109.5 . . ?
C27 C28 H28B 109.5 . . ?
C27 C28 H28C 109.5 . . ?
H28A C28 H28B 109.5 . . ?
H28A C28 H28C 109.5 . . ?
H28B C28 H28C 109.5 . . ?
C16 C17 H17A 109.5 . . ?
C16 C17 H17B 109.5 . . ?
C16 C17 H17C 109.5 . . ?
H17A C17 H17B 109.5 . . ?
H17A C17 H17C 109.5 . . ?
H17B C17 H17C 109.5 . . ?
C16 C18 H18A 109.5 . . ?
C16 C18 H18B 109.5 . . ?
C16 C18 H18C 109.5 . . ?
H18A C18 H18B 109.5 . . ?
H18A C18 H18C 109.5 . . ?
H18B C18 H18C 109.5 . . ?
C27 C29 H29A 109.5 . . ?
C27 C29 H29B 109.5 . . ?
C27 C29 H29C 109.5 . . ?
H29A C29 H29B 109.5 . . ?
H29A C29 H29C 109.5 . . ?
H29B C29 H29C 109.5 . . ?
C16 C19 H19A 109.5 . . ?
C16 C19 H19B 109.5 . . ?
C16 C19 H19C 109.5 . . ?
H19A C19 H19B 109.5 . . ?
H19A C19 H19C 109.5 . . ?
H19B C19 H19C 109.5 . . ?
C27 C30 H30A 109.5 . . ?
C27 C30 H30B 109.5 . . ?
C27 C30 H30C 109.5 . . ?
H30A C30 H30B 109.5 . . ?
H30A C30 H30C 109.5 . . ?
H30B C30 H30C 109.5 . . ?
H36A C36 H36B 109.0 . . ?
C37 C36 H36A 111.1 . . ?
C37 C36 H36B 111.1 . . ?
C35 C36 H36A 111.1 . . ?
C35 C36 H36B 111.1 . . ?
C35 C36 C37 103.5(7) . . ?
C36 C37 H37A 111.3 . . ?
C36 C37 H37B 111.3 . . ?
C36 C37 C38 102.2(7) . . ?
H37A C37 H37B 109.2 . . ?
C38 C37 H37A 111.3 . . ?
C38 C37 H37B 111.3 . . ?
O3 C35 C36 105.1(7) . . ?
O3 C35 H35A 110.7 . . ?
O3 C35 H35B 110.7 . . ?
C36 C35 H35A 110.7 . . ?
C36 C35 H35B 110.7 . . ?
H35A C35 H35B 108.8 . . ?
O3 C38 C37 105.9(7) . . ?
O3 C38 H38A 110.6 . . ?
O3 C38 H38B 110.6 . . ?
C37 C38 H38A 110.6 . . ?
C37 C38 H38B 110.6 . . ?
H38A C38 H38B 108.7 . . ?

loop_
_geom_bond_atom_site_label_1
_geom_bond_atom_site_label_2
_geom_bond_distance
_geom_bond_site_symmetry_2
_geom_bond_publ_flag
Bi1 I1 3.1972(4) . ?
Bi1 I1 3.3270(4) 2_766 ?
Bi1 O1 2.158(4) . ?
Bi1 O2 2.227(3) . ?
Bi1 C1 2.298(5) . ?
O1 C22 1.342(6) . ?
O2 C7 1.331(6) . ?
N2 C20 1.474(7) . ?
N2 C2 1.346(6) . ?
N2 C3 1.387(7) . ?
N1 C5 1.470(6) . ?
N1 C2 1.334(6) . ?
N1 C4 1.389(6) . ?
C22 C23 1.399(7) . ?
C22 C21 1.417(7) . ?
C5 H5A 0.9900 . ?
C5 H5B 0.9900 . ?
C5 C6 1.512(7) . ?
C32 H32A 0.9800 . ?
C32 H32B 0.9800 . ?
C32 H32C 0.9800 . ?
C32 C31 1.530(8) . ?
C26 H26 0.9500 . ?
C26 C21 1.367(7) . ?
C26 C25 1.390(7) . ?
C20 H20A 0.9800 . ?
C20 H20B 0.9800 . ?
C20 H20C 0.9800 . ?
C31 C33 1.543(8) . ?
C31 C25 1.529(7) . ?
C31 C34 1.518(8) . ?
C6 C11 1.380(7) . ?
C6 C7 1.421(7) . ?
C11 H11 0.9500 . ?
C11 C10 1.400(7) . ?
C23 C24 1.387(7) . ?
C23 C27 1.529(7) . ?
C8 C9 1.396(7) . ?
C8 C12 1.542(7) . ?
C8 C7 1.405(7) . ?
C2 C1 1.474(7) . ?
C21 C1 1.540(7) . ?
C10 C9 1.391(7) . ?
C10 C16 1.537(7) . ?
C33 H33A 0.9800 . ?
C33 H33B 0.9800 . ?
C33 H33C 0.9800 . ?
C4 H4 0.9500 . ?
C4 C3 1.335(8) . ?
C9 H9 0.9500 . ?
C24 H24 0.9500 . ?
C24 C25 1.398(7) . ?
C3 H3 0.9500 . ?
C12 C13 1.537(8) . ?
C12 C15 1.538(8) . ?
C12 C14 1.532(7) . ?
C16 C17 1.532(9) . ?
C16 C18 1.529(8) . ?
C16 C19 1.531(9) . ?
C13 H13A 0.9800 . ?
C13 H13B 0.9800 . ?
C13 H13C 0.9800 . ?
C1 H1 1.0000 . ?
C15 H15A 0.9800 . ?
C15 H15B 0.9800 . ?
C15 H15C 0.9800 . ?
O3 C35 1.417(10) . ?
O3 C38 1.431(12) . ?
C34 H34A 0.9800 . ?
C34 H34B 0.9800 . ?
C34 H34C 0.9800 . ?
C27 C28 1.531(8) . ?
C27 C29 1.548(8) . ?
C27 C30 1.512(10) . ?
C14 H14A 0.9800 . ?
C14 H14B 0.9800 . ?
C14 H14C 0.9800 . ?
C28 H28A 0.9800 . ?
C28 H28B 0.9800 . ?
C28 H28C 0.9800 . ?
C17 H17A 0.9800 . ?
C17 H17B 0.9800 . ?
C17 H17C 0.9800 . ?
C18 H18A 0.9800 . ?
C18 H18B 0.9800 . ?
C18 H18C 0.9800 . ?
C29 H29A 0.9800 . ?
C29 H29B 0.9800 . ?
C29 H29C 0.9800 . ?
C19 H19A 0.9800 . ?
C19 H19B 0.9800 . ?
C19 H19C 0.9800 . ?
C30 H30A 0.9800 . ?
C30 H30B 0.9800 . ?
C30 H30C 0.9800 . ?
C36 H36A 0.9900 . ?
C36 H36B 0.9900 . ?
C36 C37 1.488(11) . ?
C36 C35 1.480(11) . ?
C37 H37A 0.9900 . ?
C37 H37B 0.9900 . ?
C37 C38 1.535(14) . ?
C35 H35A 0.9900 . ?
C35 H35B 0.9900 . ?
C38 H38A 0.9900 . ?
C38 H38B 0.9900 . ?

loop_
_geom_torsion_atom_site_label_1
_geom_torsion_atom_site_label_2
_geom_torsion_atom_site_label_3
_geom_torsion_atom_site_label_4
_geom_torsion
_geom_torsion_site_symmetry_1
_geom_torsion_site_symmetry_2
_geom_torsion_site_symmetry_3
_geom_torsion_site_symmetry_4
_geom_torsion_publ_flag
Bi1 O1 C22 C23 171.1(4) . . . . ?
Bi1 O1 C22 C21 -11.1(6) . . . . ?
Bi1 O2 C7 C6 -65.0(7) . . . . ?
Bi1 O2 C7 C8 119.3(5) . . . . ?
O1 C22 C23 C24 177.5(5) . . . . ?
O1 C22 C23 C27 -2.8(8) . . . . ?
O1 C22 C21 C26 -177.1(4) . . . . ?
O1 C22 C21 C1 -0.5(7) . . . . ?
N2 C2 C1 Bi1 117.5(4) . . . . ?
N2 C2 C1 C21 -123.1(5) . . . . ?
N1 C5 C6 C11 112.9(5) . . . . ?
N1 C5 C6 C7 -67.8(6) . . . . ?
N1 C2 C1 Bi1 -66.4(6) . . . . ?
N1 C2 C1 C21 52.9(6) . . . . ?
N1 C4 C3 N2 0.8(5) . . . . ?
C22 C23 C24 C25 -0.3(8) . . . . ?
C22 C23 C27 C28 -61.6(7) . . . . ?
C22 C23 C27 C29 -179.4(5) . . . . ?
C22 C23 C27 C30 61.4(7) . . . . ?
C22 C21 C1 Bi1 10.3(5) . . . . ?
C22 C21 C1 C2 -114.7(5) . . . . ?
C5 N1 C2 N2 -177.8(4) . . . . ?
C5 N1 C2 C1 5.5(8) . . . . ?
C5 N1 C4 C3 177.7(4) . . . . ?
C5 C6 C11 C10 178.7(5) . . . . ?
C5 C6 C7 O2 7.9(7) . . . . ?
C5 C6 C7 C8 -176.1(4) . . . . ?
C32 C31 C25 C26 -64.8(6) . . . . ?
C32 C31 C25 C24 113.2(6) . . . . ?
C26 C21 C1 Bi1 -173.1(4) . . . . ?
C26 C21 C1 C2 61.9(6) . . . . ?
C20 N2 C2 N1 -178.1(4) . . . . ?
C20 N2 C2 C1 -1.4(8) . . . . ?
C20 N2 C3 C4 177.6(5) . . . . ?
C6 C11 C10 C9 -2.0(8) . . . . ?
C6 C11 C10 C16 176.7(5) . . . . ?
C11 C6 C7 O2 -172.8(5) . . . . ?
C11 C6 C7 C8 3.1(7) . . . . ?
C11 C10 C9 C8 2.0(8) . . . . ?
C11 C10 C16 C17 -70.9(7) . . . . ?
C11 C10 C16 C18 168.0(6) . . . . ?
C11 C10 C16 C19 46.9(7) . . . . ?
C23 C22 C21 C26 0.9(7) . . . . ?
C23 C22 C21 C1 177.4(4) . . . . ?
C23 C24 C25 C26 0.5(8) . . . . ?
C23 C24 C25 C31 -177.6(5) . . . . ?
C2 N2 C3 C4 -0.4(6) . . . . ?
C2 N1 C5 C6 113.6(5) . . . . ?
C2 N1 C4 C3 -1.0(5) . . . . ?
C21 C22 C23 C24 -0.3(7) . . . . ?
C21 C22 C23 C27 179.4(5) . . . . ?
C21 C26 C25 C31 178.1(5) . . . . ?
C21 C26 C25 C24 0.0(7) . . . . ?
C33 C31 C25 C26 54.2(6) . . . . ?
C33 C31 C25 C24 -127.9(5) . . . . ?
C4 N1 C5 C6 -64.8(6) . . . . ?
C4 N1 C2 N2 0.8(5) . . . . ?
C4 N1 C2 C1 -175.9(5) . . . . ?
C9 C8 C12 C13 -118.8(5) . . . . ?
C9 C8 C12 C15 120.0(5) . . . . ?
C9 C8 C12 C14 0.9(7) . . . . ?
C9 C8 C7 O2 172.7(5) . . . . ?
C9 C8 C7 C6 -3.1(7) . . . . ?
C9 C10 C16 C17 107.6(6) . . . . ?
C9 C10 C16 C18 -13.5(8) . . . . ?
C9 C10 C16 C19 -134.5(6) . . . . ?
C24 C23 C27 C28 118.1(6) . . . . ?
C24 C23 C27 C29 0.4(8) . . . . ?
C24 C23 C27 C30 -118.8(6) . . . . ?
C3 N2 C2 N1 -0.2(5) . . . . ?
C3 N2 C2 C1 176.5(4) . . . . ?
C12 C8 C9 C10 -178.7(5) . . . . ?
C12 C8 C7 O2 -8.0(7) . . . . ?
C12 C8 C7 C6 176.2(4) . . . . ?
C16 C10 C9 C8 -176.6(5) . . . . ?
C25 C26 C21 C22 -0.7(7) . . . . ?
C25 C26 C21 C1 -177.2(4) . . . . ?
C7 C6 C11 C10 -0.6(8) . . . . ?
C7 C8 C9 C10 0.6(8) . . . . ?
C7 C8 C12 C13 61.9(6) . . . . ?
C7 C8 C12 C15 -59.3(6) . . . . ?
C7 C8 C12 C14 -178.4(5) . . . . ?
C34 C31 C25 C26 173.5(5) . . . . ?
C34 C31 C25 C24 -8.5(7) . . . . ?
C27 C23 C24 C25 179.9(5) . . . . ?
C36 C37 C38 O3 21.2(10) . . . . ?
C37 C36 C35 O3 36.4(9) . . . . ?
C35 O3 C38 C37 1.0(11) . . . . ?
C35 C36 C37 C38 -34.5(9) . . . . ?
C38 O3 C35 C36 -23.3(10) . . . . ?

loop_
_smtbx_masks_void_nr
_smtbx_masks_void_average_x
_smtbx_masks_void_average_y
_smtbx_masks_void_average_z
_smtbx_masks_void_volume
_smtbx_masks_void_count_electrons
_smtbx_masks_void_content
1 0.000 0.000 0.500 251.8 33.3 '0.8 THF'
2 0.500 0.000 0.000 227.6 49.3 '1.2 THF'
